data_1547664
loop_
_publ_author_name
'Wang, Chao'
'Huo, Xiao-Kui'
'Luan, Zhi-Lin'
'Cao, Fei'
'Tian, Xiang-Ge'
'Zhao, Xin-Yu'
'Sun, Cheng-Peng'
'Feng, Lei'
'Ning, Jing'
'Zhang, Bao-Jing'
'Ma, Xiao-Chi'

_publ_section_title
;
 Alismanin A, a Triterpenoid with a C34 Skeleton from Alisma orientale as
 a Natural Agonist of Human Pregnane X Receptor.
;
_journal_issue 20
_journal_name_full 'Organic letters'
_journal_page_first 5645
_journal_page_last 5648
_journal_paper_doi 10.1021/acs.orglett.7b02738
_journal_volume 19
_journal_year 2017
_chemical_absolute_configuration ad
_chemical_formula_moiety 'C29 H48 O3'
_chemical_formula_sum 'C29 H48 O3'
_chemical_formula_weight 444.67
_space_group_crystal_system orthorhombic
_space_group_IT_number 18
_space_group_name_Hall 'P 2 2ab'
_space_group_name_H-M_alt 'P 21 21 2'
_symmetry_space_group_name_Hall 'P 2 2ab'
_symmetry_space_group_name_H-M 'P 21 21 2'
_atom_sites_solution_hydrogens geom
_atom_sites_solution_primary direct
_audit_creation_date 2017-10-02
_audit_creation_method
;
Olex2 1.2-beta
(compiled 2017.08.10 svn.r3458 for OlexSys, GUI svn.r5381)
;
_cell_angle_alpha 90
_cell_angle_beta 90
_cell_angle_gamma 90
_cell_formula_units_Z 8
_cell_length_a 13.7185(2)
_cell_length_b 20.7124(3)
_cell_length_c 20.7597(3)
_cell_measurement_reflns_used 16222
_cell_measurement_temperature 100.00(10)
_cell_measurement_theta_max 73.4870
_cell_measurement_theta_min 4.2550
_cell_volume 5898.72(15)
_computing_cell_refinement 'CrysAlisPro 1.171.38.43f (Rigaku OD, 2015)'
_computing_data_collection 'CrysAlisPro 1.171.38.43f (Rigaku OD, 2015)'
_computing_data_reduction 'CrysAlisPro 1.171.38.43f (Rigaku OD, 2015)'
_computing_molecular_graphics 'Olex2 (Dolomanov et al., 2009)'
_computing_publication_material 'Olex2 (Dolomanov et al., 2009)'
_computing_structure_refinement 'ShelXL (Sheldrick, 2015)'
_computing_structure_solution 'SIR2004 (Burla et al., 2007)'
_diffrn_ambient_environment N~2~
_diffrn_ambient_temperature 100.00(10)
_diffrn_detector 'CCD plate'
_diffrn_detector_area_resol_mean 5.2684
_diffrn_detector_type AtlasS2
_diffrn_measured_fraction_theta_full 0.999
_diffrn_measured_fraction_theta_max 0.991
_diffrn_measurement_details
;
List of Runs (angles in degrees, time in seconds):

  # Type    Start    End  Width  t~exp~   \w     \q     \k     \f   Frames
--------------------------------------------------------------------------
  1  \w     24.00 108.00   1.00    1.00    --   40.98  37.00 -60.00   84
  2  \w     97.00 124.00   1.00    2.41    --  106.95  45.00 -90.00   27
  3  \w    151.00 178.00   1.00    2.41    --  106.95  45.00 -90.00   27
  4  \w    153.00 178.00   1.00    2.41    --  106.95 125.00 -60.00   25
  5  \w     92.00 176.00   1.00    2.41    --  106.95  45.00  90.00   84
  6  \w     75.00 109.00   1.00    2.41    --  106.95 -94.00 120.00   34
  7  \w     77.00 120.00   1.00    2.41    --  106.95-125.00  90.00   43
  8  \w     36.00 135.00   1.00    2.41    --  106.95 -61.00  30.00   99
  9  \w     76.00 112.00   1.00    2.41    --  106.95-116.00 -89.00   36
 10  \w     39.00 134.00   1.00    2.41    --  106.95 -77.00 -90.00   95
 11  \w     36.00 130.00   1.00    2.41    --  106.95 -30.00 -90.00   94
 12  \w     34.00 144.00   1.00    2.41    --  106.95 -15.00  90.00  110
 13  \w     37.00 123.00   1.00    2.41    --  106.95 -61.00 150.00   86
 14  \w     38.00  64.00   1.00    2.41    --  106.95 -94.00 120.00   26
 15  \w    -33.00  14.00   1.00    1.00    --   40.98 -37.00 120.00   47
 16  \w    -95.00  -6.00   1.00    1.00    --  -40.98 125.00 -60.00   89
 17  \w    -74.00  18.00   1.00    1.00    --  -40.98  77.00-180.00   92
 18  \w   -109.00 -13.00   1.00    1.00    --  -40.98 -57.00  30.00   96
;
_diffrn_measurement_device 'four-circle diffractometer'
_diffrn_measurement_device_type 'SuperNova, Dual, Cu at zero, AtlasS2'
_diffrn_measurement_method '\w scans'
_diffrn_orient_matrix_type 'CrysAlisPro convention (1999,Acta A55,543-557)'
_diffrn_orient_matrix_UB_11 0.0232262000
_diffrn_orient_matrix_UB_12 0.0510948000
_diffrn_orient_matrix_UB_13 0.0517520000
_diffrn_orient_matrix_UB_21 0.0453577000
_diffrn_orient_matrix_UB_22 0.0438124000
_diffrn_orient_matrix_UB_23 -0.0519478000
_diffrn_orient_matrix_UB_31 -0.0999892000
_diffrn_orient_matrix_UB_32 0.0317050000
_diffrn_orient_matrix_UB_33 -0.0115726000
_diffrn_radiation_monochromator mirror
_diffrn_radiation_probe x-ray
_diffrn_radiation_type CuK\a
_diffrn_radiation_wavelength 1.54184
_diffrn_reflns_av_R_equivalents 0.0382
_diffrn_reflns_av_unetI/netI 0.0315
_diffrn_reflns_Laue_measured_fraction_full 0.999
_diffrn_reflns_Laue_measured_fraction_max 0.991
_diffrn_reflns_limit_h_max 15
_diffrn_reflns_limit_h_min -17
_diffrn_reflns_limit_k_max 25
_diffrn_reflns_limit_k_min -25
_diffrn_reflns_limit_l_max 24
_diffrn_reflns_limit_l_min -25
_diffrn_reflns_number 41680
_diffrn_reflns_point_group_measured_fraction_full 1.000
_diffrn_reflns_point_group_measured_fraction_max 0.984
_diffrn_reflns_theta_full 67.684
_diffrn_reflns_theta_max 73.739
_diffrn_reflns_theta_min 3.862
_diffrn_source 'micro-focus sealed X-ray tube'
_diffrn_source_type 'SuperNova (Cu) X-ray Source'
_diffrn_standards_number 0
_exptl_absorpt_coefficient_mu 0.482
_exptl_absorpt_correction_T_max 1.00000
_exptl_absorpt_correction_T_min 0.83094
_exptl_absorpt_correction_type multi-scan
_exptl_absorpt_process_details
;
CrysAlisPro 1.171.38.43f (Rigaku Oxford Diffraction, 2015)
Empirical absorption correction using spherical harmonics,
 implemented in SCALE3 ABSPACK scaling algorithm.
;
_exptl_crystal_colour colourless
_exptl_crystal_colour_primary colourless
_exptl_crystal_density_diffrn 1.001
_exptl_crystal_description block
_exptl_crystal_F_000 1968
_exptl_crystal_size_max 0.2
_exptl_crystal_size_mid 0.15
_exptl_crystal_size_min 0.12
_refine_diff_density_max 0.530
_refine_diff_density_min -0.367
_refine_diff_density_rms 0.071
_refine_ls_abs_structure_details
;
 Flack x determined using 4010 quotients [(I+)-(I-)]/[(I+)+(I-)]
 (Parsons, Flack and Wagner, Acta Cryst. B69 (2013) 249-259).
;
_refine_ls_abs_structure_Flack 0.06(6)
_refine_ls_extinction_method none
_refine_ls_goodness_of_fit_ref 1.071
_refine_ls_hydrogen_treatment constr
_refine_ls_matrix_type full
_refine_ls_number_parameters 877
_refine_ls_number_reflns 11732
_refine_ls_number_restraints 567
_refine_ls_restrained_S_all 1.068
_refine_ls_R_factor_all 0.1013
_refine_ls_R_factor_gt 0.0966
_refine_ls_shift/su_max 0.001
_refine_ls_shift/su_mean 0.000
_refine_ls_structure_factor_coef Fsqd
_refine_ls_weighting_details 'w=1/[\s^2^(Fo^2^)+(0.1170P)^2^+9.3562P] where P=(Fo^2^+2Fc^2^)/3'
_refine_ls_weighting_scheme calc
_refine_ls_wR_factor_gt 0.2569
_refine_ls_wR_factor_ref 0.2612
_reflns_Friedel_coverage 0.805
_reflns_Friedel_fraction_full 1.000
_reflns_Friedel_fraction_max 0.974
_reflns_number_gt 10743
_reflns_number_total 11732
_reflns_threshold_expression 'I > 2\s(I)'
_cod_data_source_file ol7b02738_si_002.cif
_cod_data_source_block exp_425
_cod_depositor_comments 'Adding full bibliography for 1547664.cif.'
_cod_original_cell_volume 5898.73(15)
_cod_database_code 1547664
_shelx_shelxl_version_number 2016/6
_shelx_space_group_comment
;
The symmetry employed for this shelxl refinement is uniquely defined
by the following loop, which should always be used as a source of
symmetry information in preference to the above space-group names.
They are only intended as comments.
;
_shelx_estimated_absorpt_t_max 0.944
_shelx_estimated_absorpt_t_min 0.910
_reflns_odcompleteness_completeness 99.91
_reflns_odcompleteness_iscentric 1
_reflns_odcompleteness_theta 66.97
_olex2_refinement_description
;
1. Fixed Uiso
 At 1.2 times of:
  All C(H) groups, All C(H,H) groups
 At 1.5 times of:
  All C(H,H,H) groups, All O(H) groups
2. Restrained distances
 H3-H3_$1
 2.2 with sigma of 0.02
 H6_$1-H6
 2.2 with sigma of 0.02
 H13D-H52B
 2.2 with sigma of 0.02
3. Uiso/Uaniso restraints and constraints
All non-hydrogen atoms restrained to be isotropic: with sigma of 0.01 and sigma
for terminal atoms of 0.02
Uanis(C13A) \\sim Ueq, Uanis(C34) \\sim Ueq, Uanis(C10) \\sim Ueq: with sigma
of 0.001 and sigma for terminal atoms of 0.002
Uanis(C32) \\sim Ueq: with sigma of 0.001 and sigma for terminal atoms of 0.002
Uanis(C25A) \\sim Ueq: with sigma of 0.001 and sigma for terminal atoms of 0.002
Uanis(C3A) \\sim Ueq: with sigma of 0.001 and sigma for terminal atoms of 0.002
4. Others
 Sof(O4A)=Sof(C30A)=Sof(C31A)=Sof(C32A)=Sof(H32A)=Sof(C33A)=Sof(C34A)=
 Sof(H34A)=Sof(H35A)=Sof(C39A)=Sof(C40A)=Sof(H40C)=Sof(H40D)=Sof(C41A)=
 Sof(H41C)=Sof(H41D)=Sof(C42A)=Sof(H42D)=Sof(H42E)=Sof(H42F)=Sof(C54A)=
 Sof(H54C)=Sof(H54D)=Sof(C55A)=Sof(H55C)=Sof(H55D)=Sof(C56A)=Sof(H56D)=
 Sof(H56E)=Sof(H56F)=Sof(C57A)=Sof(H57D)=Sof(H57E)=Sof(H57F)=Sof(C58A)=
 Sof(H58D)=Sof(H58E)=Sof(H58F)=1-FVAR(1)
 Sof(O4)=Sof(C30)=Sof(C31)=Sof(C32)=Sof(H32)=Sof(C33)=Sof(C34)=Sof(H34)=
 Sof(H35)=Sof(C39)=Sof(C40)=Sof(H40A)=Sof(H40B)=Sof(C41)=Sof(H41A)=Sof(H41B)=
 Sof(C42)=Sof(H42A)=Sof(H42B)=Sof(H42C)=Sof(C54)=Sof(H54A)=Sof(H54B)=Sof(C55)=
 Sof(H55A)=Sof(H55B)=Sof(C56)=Sof(H56A)=Sof(H56B)=Sof(H56C)=Sof(C57)=Sof(H57A)=
 Sof(H57B)=Sof(H57C)=Sof(C58)=Sof(H58A)=Sof(H58B)=Sof(H58C)=FVAR(1)
 Sof(O1A)=Sof(C1A)=Sof(C2A)=Sof(C3A)=Sof(H3AA)=Sof(C4A)=Sof(C5A)=Sof(H5A)=
 Sof(H6B)=Sof(C10A)=Sof(C11A)=Sof(H11C)=Sof(H11D)=Sof(C12A)=Sof(H12C)=Sof(H12D)=
 Sof(C13A)=Sof(H13D)=Sof(H13E)=Sof(H13F)=Sof(C25A)=Sof(H25C)=Sof(H25D)=
 Sof(C26A)=Sof(H26C)=Sof(H26D)=Sof(C27A)=Sof(H27D)=Sof(H27E)=Sof(H27F)=
 Sof(C28A)=Sof(H28D)=Sof(H28E)=Sof(H28F)=Sof(C29A)=Sof(H29D)=Sof(H29E)=
 Sof(H29F)=1-FVAR(2)
 Sof(O1)=Sof(C1)=Sof(C2)=Sof(C3)=Sof(H3A)=Sof(C4)=Sof(C5)=Sof(H5)=Sof(H6A)=
 Sof(C10)=Sof(C11)=Sof(H11A)=Sof(H11B)=Sof(C12)=Sof(H12A)=Sof(H12B)=Sof(C13)=
 Sof(H13A)=Sof(H13B)=Sof(H13C)=Sof(C25)=Sof(H25A)=Sof(H25B)=Sof(C26)=Sof(H26A)=
 Sof(H26B)=Sof(C27)=Sof(H27A)=Sof(H27B)=Sof(H27C)=Sof(C28)=Sof(H28A)=Sof(H28B)=
 Sof(H28C)=Sof(C29)=Sof(H29A)=Sof(H29B)=Sof(H29C)=FVAR(2)
5.a Ternary CH refined with riding coordinates:
 C3(H3A), C3A(H3AA), C5(H5), C5A(H5A), C6(H6A), C6(H6B), C17(H17), C19(H19),
 C20(H20), C32(H32), C32A(H32A), C34(H34), C34A(H34A), C35(H35), C35(H35A),
 C46(H46), C48(H48), C49(H49)
5.b Secondary CH2 refined with riding coordinates:
 C7(H7A,H7B), C11(H11A,H11B), C11A(H11C,H11D), C12(H12A,H12B), C12A(H12C,H12D),
  C14(H14A,H14B), C15(H15B,H15A), C18(H18A,H18B), C25(H25A,H25B), C25A(H25C,
 H25D), C26(H26A,H26B), C26A(H26C,H26D), C36(H36A,H36B), C40(H40A,H40B),
 C40A(H40C,H40D), C41(H41A,H41B), C41A(H41C,H41D), C43(H43A,H43B), C44(H44A,
 H44B), C47(H47A,H47B), C54(H54A,H54B), C54A(H54C,H54D), C55(H55A,H55B),
 C55A(H55C,H55D)
5.c Idealised Me refined as rotating group:
 C13(H13A,H13B,H13C), C13A(H13D,H13E,H13F), C21(H21A,H21B,H21C), C22(H22A,H22B,
 H22C), C23(H23A,H23B,H23C), C24(H24A,H24B,H24C), C27(H27A,H27B,H27C),
 C27A(H27D,H27E,H27F), C28(H28A,H28B,H28C), C28A(H28D,H28E,H28F), C29(H29A,H29B,
 H29C), C29A(H29D,H29E,H29F), C42(H42A,H42B,H42C), C42A(H42D,H42E,H42F),
 C50(H50A,H50B,H50C), C51(H51A,H51B,H51C), C52(H52A,H52B,H52C), C53(H53A,H53B,
 H53C), C56(H56A,H56B,H56C), C56A(H56D,H56E,H56F), C57(H57A,H57B,H57C),
 C57A(H57D,H57E,H57F), C58(H58A,H58B,H58C), C58A(H58D,H58E,H58F)
5.d Idealised tetrahedral OH refined as rotating group:
 O2(H2), O3(H3), O5(H5B), O6(H6)
;
_olex2_submission_special_instructions 'No special instructions were received'
_oxdiff_exptl_absorpt_empirical_details
;
Empirical correction (ABSPACK) includes:
- Absorption correction using spherical harmonics
- Frame scaling
;
_oxdiff_exptl_absorpt_empirical_full_max 1.279
_oxdiff_exptl_absorpt_empirical_full_min 0.565

loop_
_space_group_symop_operation_xyz
'x, y, z'
'-x, -y, z'
'-x+1/2, y+1/2, -z'
'x+1/2, -y+1/2, -z'

loop_
_atom_site_label
_atom_site_type_symbol
_atom_site_fract_x
_atom_site_fract_y
_atom_site_fract_z
_atom_site_U_iso_or_equiv
_atom_site_adp_type
_atom_site_occupancy
_atom_site_site_symmetry_order
_atom_site_calc_flag
_atom_site_refinement_flags_posn
_atom_site_refinement_flags_adp
_atom_site_refinement_flags_occupancy
_atom_site_disorder_assembly
_atom_site_disorder_group
O1 O 0.7401(5) 0.8973(3) 0.9228(4) 0.0290(15) Uani 0.727(9) 1 d . . P A 1
O1A O 0.781(2) 0.8850(13) 0.9242(11) 0.052(6) Uani 0.273(9) 1 d . . P A 2
O2 O 0.5786(3) 0.65343(16) 0.78992(17) 0.0306(8) Uani 1 1 d . . . . .
H2 H 0.572512 0.617582 0.808405 0.046 Uiso 1 1 calc GR . . . .
O3 O 0.5705(3) 0.45283(17) 0.62529(15) 0.0275(7) Uani 1 1 d . . . . .
H3 H 0.511995 0.447578 0.614674 0.041 Uiso 1 1 calc DGR . . . .
O4 O 0.7785(9) 0.1172(6) 0.5751(7) 0.040(3) Uani 0.666(10) 1 d . . P B 1
O4A O 0.7395(18) 0.1053(14) 0.5791(12) 0.045(6) Uani 0.334(10) 1 d . . P B 2
O5 O 0.5934(3) 0.35014(17) 0.71024(17) 0.0316(8) Uani 1 1 d . . . . .
H5B H 0.582969 0.385696 0.692030 0.047 Uiso 1 1 calc GR . . . .
O6 O 0.5672(2) 0.54850(17) 0.87311(15) 0.0261(7) Uani 1 1 d . . . . .
H6 H 0.508384 0.552263 0.883668 0.039 Uiso 1 1 calc DGR . . . .
C1 C 0.7633(7) 0.8622(4) 0.8777(4) 0.0285(18) Uani 0.727(9) 1 d . . P A 1
C1A C 0.808(2) 0.8486(10) 0.8827(9) 0.026(5) Uani 0.273(9) 1 d . . P A 2
C2 C 0.7680(7) 0.8872(4) 0.8089(4) 0.0288(17) Uani 0.727(9) 1 d . . P A 1
C2A C 0.8269(16) 0.8676(10) 0.8136(8) 0.026(4) Uani 0.273(9) 1 d . . P A 2
C3 C 0.7685(6) 0.8278(3) 0.7620(3) 0.0290(17) Uani 0.727(9) 1 d . . P A 1
H3A H 0.835876 0.809411 0.763569 0.035 Uiso 0.727(9) 1 calc R . P A 1
C3A C 0.8255(17) 0.8093(10) 0.7668(10) 0.032(4) Uani 0.273(9) 1 d . U P A 2
H3AA H 0.889107 0.786355 0.772003 0.039 Uiso 0.273(9) 1 calc R . P A 2
C4 C 0.6994(8) 0.7737(3) 0.7836(4) 0.0155(15) Uani 0.727(9) 1 d . . P A 1
C4A C 0.739(2) 0.7571(14) 0.7854(12) 0.035(6) Uani 0.273(9) 1 d . . P A 2
C5 C 0.6846(6) 0.7229(3) 0.7262(4) 0.0174(15) Uani 0.727(9) 1 d . . P A 1
H5 H 0.624318 0.736704 0.702958 0.021 Uiso 0.727(9) 1 calc R . P A 1
C5A C 0.726(2) 0.7092(12) 0.7282(10) 0.031(5) Uani 0.273(9) 1 d . . P A 2
H5A H 0.675741 0.733231 0.702571 0.037 Uiso 0.273(9) 1 calc R . P A 2
C6 C 0.6646(4) 0.6526(2) 0.7503(2) 0.0264(10) Uani 1 1 d . . . . .
H6A H 0.721249 0.637516 0.776550 0.032 Uiso 0.727(9) 1 calc R . P A 1
H6B H 0.711637 0.628424 0.778027 0.032 Uiso 0.273(9) 1 calc R . P A 2
C7 C 0.6454(4) 0.6037(3) 0.6956(2) 0.0306(11) Uani 1 1 d . . . . .
H7A H 0.642945 0.559537 0.713714 0.037 Uiso 1 1 calc R . . . .
H7B H 0.581472 0.613013 0.675518 0.037 Uiso 1 1 calc R . . . .
C8 C 0.7233(4) 0.6071(3) 0.6455(2) 0.0334(12) Uani 1 1 d . . . . .
C9 C 0.7433(5) 0.6738(3) 0.6182(3) 0.0391(14) Uani 1 1 d . . . . .
C10 C 0.7673(6) 0.7221(4) 0.6749(4) 0.0208(17) Uani 0.727(9) 1 d . U P A 1
C10A C 0.802(2) 0.7055(11) 0.6812(9) 0.025(4) Uani 0.273(9) 1 d . . P A 2
C11 C 0.7894(6) 0.7922(3) 0.6495(3) 0.0256(16) Uani 0.727(9) 1 d . . P A 1
H11A H 0.860909 0.797571 0.645896 0.031 Uiso 0.727(9) 1 calc R . P A 1
H11B H 0.761567 0.796691 0.605709 0.031 Uiso 0.727(9) 1 calc R . P A 1
C11A C 0.8437(19) 0.7691(12) 0.6531(9) 0.036(5) Uani 0.273(9) 1 d . . P A 2
H11C H 0.915597 0.766109 0.650098 0.043 Uiso 0.273(9) 1 calc R . P A 2
H11D H 0.817627 0.775823 0.609128 0.043 Uiso 0.273(9) 1 calc R . P A 2
C12 C 0.7493(6) 0.8456(3) 0.6916(3) 0.0260(15) Uani 0.727(9) 1 d . . P A 1
H12A H 0.678423 0.850527 0.684171 0.031 Uiso 0.727(9) 1 calc R . P A 1
H12B H 0.781615 0.886994 0.681031 0.031 Uiso 0.727(9) 1 calc R . P A 1
C12A C 0.816(2) 0.8260(11) 0.6958(10) 0.043(6) Uani 0.273(9) 1 d . . P A 2
H12C H 0.858131 0.863325 0.685709 0.052 Uiso 0.273(9) 1 calc R . P A 2
H12D H 0.747464 0.838708 0.686645 0.052 Uiso 0.273(9) 1 calc R . P A 2
C13 C 0.8616(5) 0.6948(4) 0.7051(3) 0.0229(14) Uani 0.727(9) 1 d . . P A 1
H13A H 0.879892 0.721012 0.742463 0.034 Uiso 0.727(9) 1 calc GR . P A 1
H13B H 0.914159 0.696022 0.673122 0.034 Uiso 0.727(9) 1 calc GR . P A 1
H13C H 0.850519 0.650130 0.718703 0.034 Uiso 0.727(9) 1 calc GR . P A 1
C13A C 0.8917(17) 0.6673(11) 0.7112(9) 0.027(4) Uani 0.273(9) 1 d . U P A 2
H13D H 0.870855 0.623621 0.722969 0.040 Uiso 0.273(9) 1 calc DGR . P A 2
H13E H 0.915049 0.689946 0.749628 0.040 Uiso 0.273(9) 1 calc GR . P A 2
H13F H 0.944426 0.664711 0.679400 0.040 Uiso 0.273(9) 1 calc GR . P A 2
C14 C 0.8270(5) 0.6603(3) 0.5689(3) 0.0476(16) Uani 1 1 d . . . . .
H14A H 0.805951 0.672303 0.524904 0.057 Uiso 1 1 calc R . . . .
H14B H 0.885401 0.686131 0.580068 0.057 Uiso 1 1 calc R . . . .
C15 C 0.8505(4) 0.5889(4) 0.5720(3) 0.0452(15) Uani 1 1 d . . . . .
H15B H 0.918855 0.582125 0.585677 0.054 Uiso 1 1 calc R . . . .
H15A H 0.840917 0.568466 0.529352 0.054 Uiso 1 1 calc R . . . .
C16 C 0.7805(4) 0.5608(3) 0.6211(3) 0.0368(13) Uani 1 1 d . . . . .
C17 C 0.7782(4) 0.4901(3) 0.6378(2) 0.0346(12) Uani 1 1 d . . . . .
H17 H 0.736223 0.484809 0.676831 0.042 Uiso 1 1 calc R . . . .
C18 C 0.7340(4) 0.4487(2) 0.5835(2) 0.0273(10) Uani 1 1 d . . . . .
H18A H 0.773430 0.454933 0.544003 0.033 Uiso 1 1 calc R . . . .
H18B H 0.739023 0.402682 0.595837 0.033 Uiso 1 1 calc R . . . .
C19 C 0.6289(3) 0.4637(2) 0.5681(2) 0.0199(9) Uani 1 1 d . . . . .
H19 H 0.625028 0.510817 0.557766 0.024 Uiso 1 1 calc R . . . .
C20 C 0.5866(4) 0.4272(2) 0.5107(2) 0.0261(10) Uani 1 1 d . . . . .
H20 H 0.515495 0.437684 0.508508 0.031 Uiso 1 1 calc R . . . .
C21 C 0.6334(4) 0.4503(3) 0.4472(2) 0.0345(12) Uani 1 1 d . . . . .
H21A H 0.628793 0.497399 0.444382 0.052 Uiso 1 1 calc GR . . . .
H21B H 0.599087 0.430759 0.410668 0.052 Uiso 1 1 calc GR . . . .
H21C H 0.702108 0.437329 0.446236 0.052 Uiso 1 1 calc GR . . . .
C22 C 0.5955(4) 0.3539(2) 0.5167(3) 0.0312(11) Uani 1 1 d . . . . .
H22A H 0.664521 0.341718 0.515964 0.047 Uiso 1 1 calc GR . . . .
H22B H 0.561690 0.333306 0.480545 0.047 Uiso 1 1 calc GR . . . .
H22C H 0.566103 0.339800 0.557305 0.047 Uiso 1 1 calc GR . . . .
C23 C 0.8806(4) 0.4647(4) 0.6544(3) 0.0511(17) Uani 1 1 d . . . . .
H23A H 0.923940 0.470767 0.617407 0.077 Uiso 1 1 calc GR . . . .
H23B H 0.876702 0.418595 0.664932 0.077 Uiso 1 1 calc GR . . . .
H23C H 0.906345 0.488396 0.691556 0.077 Uiso 1 1 calc GR . . . .
C24 C 0.6520(5) 0.6989(3) 0.5827(3) 0.0465(15) Uani 1 1 d . . . . .
H24A H 0.632451 0.667644 0.549676 0.070 Uiso 1 1 calc GR . . . .
H24B H 0.666806 0.740402 0.562230 0.070 Uiso 1 1 calc GR . . . .
H24C H 0.598664 0.704589 0.613593 0.070 Uiso 1 1 calc GR . . . .
C25 C 0.7428(7) 0.7425(4) 0.8447(3) 0.0226(15) Uani 0.727(9) 1 d . . P A 1
H25A H 0.791109 0.709324 0.832221 0.027 Uiso 0.727(9) 1 calc R . P A 1
H25B H 0.690290 0.721018 0.869429 0.027 Uiso 0.727(9) 1 calc R . P A 1
C25A C 0.7805(18) 0.7304(11) 0.8487(10) 0.026(5) Uani 0.273(9) 1 d . U P A 2
H25C H 0.727738 0.707190 0.871544 0.031 Uiso 0.273(9) 1 calc R . P A 2
H25D H 0.831325 0.698226 0.837863 0.031 Uiso 0.273(9) 1 calc R . P A 2
C26 C 0.7932(7) 0.7946(5) 0.8881(6) 0.036(2) Uani 0.727(9) 1 d . . P A 1
H26A H 0.780468 0.783541 0.933696 0.043 Uiso 0.727(9) 1 calc R . P A 1
H26B H 0.864480 0.791743 0.881217 0.043 Uiso 0.727(9) 1 calc R . P A 1
C26A C 0.824(3) 0.7785(16) 0.8946(14) 0.041(7) Uani 0.273(9) 1 d . . P A 2
H26C H 0.798996 0.768625 0.938163 0.049 Uiso 0.273(9) 1 calc R . P A 2
H26D H 0.895434 0.771031 0.895571 0.049 Uiso 0.273(9) 1 calc R . P A 2
C27 C 0.5964(6) 0.7993(3) 0.7999(4) 0.0236(16) Uani 0.727(9) 1 d . . P A 1
H27A H 0.597687 0.820764 0.841949 0.035 Uiso 0.727(9) 1 calc GR . P A 1
H27B H 0.550384 0.763148 0.801193 0.035 Uiso 0.727(9) 1 calc GR . P A 1
H27C H 0.575898 0.830202 0.766805 0.035 Uiso 0.727(9) 1 calc GR . P A 1
C27A C 0.648(3) 0.7928(14) 0.7970(13) 0.046(7) Uani 0.273(9) 1 d . . P A 2
H27D H 0.650850 0.814178 0.839020 0.069 Uiso 0.273(9) 1 calc GR . P A 2
H27E H 0.592459 0.762662 0.796453 0.069 Uiso 0.273(9) 1 calc GR . P A 2
H27F H 0.638656 0.825270 0.763157 0.069 Uiso 0.273(9) 1 calc GR . P A 2
C28 C 0.6893(7) 0.9395(3) 0.7955(4) 0.0371(19) Uani 0.727(9) 1 d . . P A 1
H28A H 0.624393 0.921155 0.803102 0.056 Uiso 0.727(9) 1 calc GR . P A 1
H28B H 0.694234 0.953913 0.750715 0.056 Uiso 0.727(9) 1 calc GR . P A 1
H28C H 0.699513 0.976270 0.824423 0.056 Uiso 0.727(9) 1 calc GR . P A 1
C28A C 0.7608(19) 0.9259(13) 0.7944(10) 0.038(5) Uani 0.273(9) 1 d . . P A 2
H28D H 0.692114 0.913250 0.797779 0.057 Uiso 0.273(9) 1 calc GR . P A 2
H28E H 0.775136 0.938766 0.749982 0.057 Uiso 0.273(9) 1 calc GR . P A 2
H28F H 0.773530 0.962259 0.823413 0.057 Uiso 0.273(9) 1 calc GR . P A 2
C29 C 0.8687(7) 0.9207(4) 0.8043(4) 0.039(2) Uani 0.727(9) 1 d . . P A 1
H29A H 0.870861 0.957154 0.834327 0.058 Uiso 0.727(9) 1 calc GR . P A 1
H29B H 0.878905 0.936376 0.760269 0.058 Uiso 0.727(9) 1 calc GR . P A 1
H29C H 0.919982 0.889697 0.815376 0.058 Uiso 0.727(9) 1 calc GR . P A 1
C29A C 0.938(2) 0.8910(13) 0.8167(11) 0.048(6) Uani 0.273(9) 1 d . . P A 2
H29D H 0.946158 0.920586 0.853093 0.072 Uiso 0.273(9) 1 calc GR . P A 2
H29E H 0.954472 0.913362 0.776540 0.072 Uiso 0.273(9) 1 calc GR . P A 2
H29F H 0.980419 0.853531 0.822204 0.072 Uiso 0.273(9) 1 calc GR . P A 2
C30 C 0.8046(7) 0.1547(4) 0.6183(4) 0.0201(17) Uani 0.666(10) 1 d . . P B 1
C30A C 0.763(2) 0.1374(13) 0.6209(12) 0.047(6) Uani 0.334(10) 1 d . . P B 2
C31 C 0.8279(6) 0.1341(3) 0.6865(3) 0.0213(17) Uani 0.666(10) 1 d . . P B 1
C31A C 0.771(2) 0.1152(13) 0.6914(9) 0.048(5) Uani 0.334(10) 1 d . . P B 2
C32 C 0.8221(5) 0.1921(3) 0.7335(3) 0.0175(15) Uani 0.666(10) 1 d . U P B 1
H32 H 0.885354 0.215724 0.729391 0.021 Uiso 0.666(10) 1 calc R . P B 1
C32A C 0.771(2) 0.1750(11) 0.7378(9) 0.051(5) Uani 0.334(10) 1 d . . P B 2
H32A H 0.837859 0.194352 0.735905 0.061 Uiso 0.334(10) 1 calc R . P B 2
C33 C 0.7401(7) 0.2418(4) 0.7152(5) 0.0185(18) Uani 0.666(10) 1 d . . P B 1
C33A C 0.700(2) 0.2268(11) 0.7159(8) 0.028(5) Uani 0.334(10) 1 d . . P B 2
C34 C 0.7241(6) 0.2914(4) 0.7730(4) 0.0149(18) Uani 0.666(10) 1 d . U P B 1
H34 H 0.670673 0.271825 0.799302 0.018 Uiso 0.666(10) 1 calc R . P B 1
C34A C 0.6886(18) 0.2787(9) 0.7720(8) 0.031(4) Uani 0.334(10) 1 d . . P B 2
H34A H 0.625423 0.268881 0.793908 0.037 Uiso 0.334(10) 1 calc R . P B 2
C35 C 0.6816(4) 0.3545(3) 0.7485(2) 0.0316(11) Uani 1 1 d . . . . .
H35 H 0.732383 0.374994 0.720629 0.038 Uiso 0.666(10) 1 calc R . P B 1
H35A H 0.739285 0.367924 0.722270 0.038 Uiso 0.334(10) 1 calc R . P B 2
C36 C 0.6591(4) 0.4030(2) 0.8036(2) 0.0323(11) Uani 1 1 d . . . . .
H36A H 0.651096 0.446810 0.785186 0.039 Uiso 1 1 calc R . . . .
H36B H 0.596927 0.390845 0.824563 0.039 Uiso 1 1 calc R . . . .
C37 C 0.7394(4) 0.4042(3) 0.8535(2) 0.0359(13) Uani 1 1 d . . . . .
C38 C 0.7675(5) 0.3385(3) 0.8797(3) 0.0490(17) Uani 1 1 d . . . . .
C39 C 0.8085(8) 0.2983(4) 0.8196(4) 0.0213(18) Uani 0.666(10) 1 d . . P B 1
C39A C 0.7669(19) 0.2794(11) 0.8256(8) 0.036(5) Uani 0.334(10) 1 d . . P B 2
C40 C 0.8455(6) 0.2326(4) 0.8462(4) 0.0252(17) Uani 0.666(10) 1 d . . P B 1
H40A H 0.917580 0.233068 0.847600 0.030 Uiso 0.666(10) 1 calc R . P B 1
H40B H 0.821393 0.226927 0.890783 0.030 Uiso 0.666(10) 1 calc R . P B 1
C40A C 0.7927(18) 0.2095(10) 0.8490(8) 0.044(5) Uani 0.334(10) 1 d . . P B 2
H40C H 0.864551 0.205406 0.850858 0.052 Uiso 0.334(10) 1 calc R . P B 2
H40D H 0.767715 0.204106 0.893449 0.052 Uiso 0.334(10) 1 calc R . P B 2
C41 C 0.8113(8) 0.1748(4) 0.8048(4) 0.0299(19) Uani 0.666(10) 1 d . . P B 1
H41A H 0.851132 0.136259 0.814825 0.036 Uiso 0.666(10) 1 calc R . P B 1
H41B H 0.742323 0.164700 0.814528 0.036 Uiso 0.666(10) 1 calc R . P B 1
C41A C 0.753(2) 0.1548(11) 0.8081(9) 0.050(5) Uani 0.334(10) 1 d . . P B 2
H41C H 0.682579 0.148695 0.816082 0.060 Uiso 0.334(10) 1 calc R . P B 2
H41D H 0.787475 0.113969 0.817926 0.060 Uiso 0.334(10) 1 calc R . P B 2
C42 C 0.8946(6) 0.3337(4) 0.7875(4) 0.0210(16) Uani 0.666(10) 1 d . . P B 1
H42A H 0.917019 0.308943 0.750131 0.031 Uiso 0.666(10) 1 calc GR . P B 1
H42B H 0.948003 0.338145 0.818502 0.031 Uiso 0.666(10) 1 calc GR . P B 1
H42C H 0.873346 0.376674 0.773436 0.031 Uiso 0.666(10) 1 calc GR . P B 1
C42A C 0.861(2) 0.3073(12) 0.7951(9) 0.040(5) Uani 0.334(10) 1 d . . P B 2
H42D H 0.850054 0.352152 0.782176 0.060 Uiso 0.334(10) 1 calc GR . P B 2
H42E H 0.879155 0.281611 0.757286 0.060 Uiso 0.334(10) 1 calc GR . P B 2
H42F H 0.914267 0.305648 0.826778 0.060 Uiso 0.334(10) 1 calc GR . P B 2
C43 C 0.8487(5) 0.3563(4) 0.9278(3) 0.058(2) Uani 1 1 d . . . . .
H43A H 0.832864 0.339170 0.971059 0.069 Uiso 1 1 calc R . . . .
H43B H 0.911462 0.337257 0.913759 0.069 Uiso 1 1 calc R . . . .
C44 C 0.8568(4) 0.4296(3) 0.9302(3) 0.0460(15) Uani 1 1 d . . . . .
H44A H 0.837534 0.446117 0.973088 0.055 Uiso 1 1 calc R . . . .
H44B H 0.924399 0.443635 0.920997 0.055 Uiso 1 1 calc R . . . .
C45 C 0.7878(4) 0.4538(3) 0.8788(2) 0.0377(13) Uani 1 1 d . . . . .
C46 C 0.7780(4) 0.5227(3) 0.8617(2) 0.0348(12) Uani 1 1 d . . . . .
H46 H 0.735917 0.525881 0.822465 0.042 Uiso 1 1 calc R . . . .
C47 C 0.7295(4) 0.5614(3) 0.9158(2) 0.0296(11) Uani 1 1 d . . . . .
H47A H 0.768992 0.556873 0.955483 0.036 Uiso 1 1 calc R . . . .
H47B H 0.729376 0.607691 0.903792 0.036 Uiso 1 1 calc R . . . .
C48 C 0.6262(3) 0.5409(2) 0.9303(2) 0.0216(9) Uani 1 1 d . . . . .
H48 H 0.627586 0.493860 0.941100 0.026 Uiso 1 1 calc R . . . .
C49 C 0.5771(4) 0.5764(2) 0.9872(2) 0.0279(10) Uani 1 1 d . . . . .
H49 H 0.506990 0.563304 0.988087 0.034 Uiso 1 1 calc R . . . .
C50 C 0.5810(5) 0.6497(3) 0.9805(3) 0.0409(14) Uani 1 1 d . . . . .
H50A H 0.648497 0.664464 0.985524 0.061 Uiso 1 1 calc GR . . . .
H50B H 0.540234 0.669577 1.013778 0.061 Uiso 1 1 calc GR . . . .
H50C H 0.556906 0.662226 0.937834 0.061 Uiso 1 1 calc GR . . . .
C51 C 0.6236(4) 0.5552(3) 1.0513(2) 0.0384(13) Uani 1 1 d . . . . .
H51A H 0.621652 0.508002 1.054610 0.058 Uiso 1 1 calc GR . . . .
H51B H 0.587278 0.574190 1.087255 0.058 Uiso 1 1 calc GR . . . .
H51C H 0.691480 0.569871 1.052868 0.058 Uiso 1 1 calc GR . . . .
C52 C 0.8793(4) 0.5527(4) 0.8455(3) 0.0524(18) Uani 1 1 d . . . . .
H52A H 0.916520 0.558724 0.885327 0.079 Uiso 1 1 calc GR . . . .
H52B H 0.870044 0.594509 0.824297 0.079 Uiso 1 1 calc DGR . . . .
H52C H 0.915042 0.523637 0.816652 0.079 Uiso 1 1 calc GR . . . .
C53 C 0.6783(7) 0.3088(3) 0.9168(3) 0.067(3) Uani 1 1 d . . . . .
H53A H 0.656194 0.339231 0.949950 0.101 Uiso 1 1 calc GR . . . .
H53B H 0.697935 0.268211 0.937270 0.101 Uiso 1 1 calc GR . . . .
H53C H 0.625015 0.300547 0.886480 0.101 Uiso 1 1 calc GR . . . .
C54 C 0.7742(8) 0.2738(5) 0.6514(6) 0.020(2) Uani 0.666(10) 1 d . . P B 1
H54A H 0.717149 0.293322 0.629615 0.024 Uiso 0.666(10) 1 calc R . P B 1
H54B H 0.820705 0.308856 0.661489 0.024 Uiso 0.666(10) 1 calc R . P B 1
C54A C 0.7443(19) 0.2581(12) 0.6553(11) 0.029(5) Uani 0.334(10) 1 d . . P B 2
H54C H 0.792435 0.291351 0.668197 0.035 Uiso 0.334(10) 1 calc R . P B 2
H54D H 0.692313 0.279587 0.630120 0.035 Uiso 0.334(10) 1 calc R . P B 2
C55 C 0.8230(8) 0.2258(4) 0.6053(5) 0.029(2) Uani 0.666(10) 1 d . . P B 1
H55A H 0.800783 0.235565 0.561020 0.034 Uiso 0.666(10) 1 calc R . P B 1
H55B H 0.894263 0.233322 0.606659 0.034 Uiso 0.666(10) 1 calc R . P B 1
C55A C 0.7962(19) 0.2048(15) 0.6122(12) 0.046(6) Uani 0.334(10) 1 d . . P B 2
H55C H 0.786717 0.216635 0.566385 0.056 Uiso 0.334(10) 1 calc R . P B 2
H55D H 0.867064 0.206530 0.620976 0.056 Uiso 0.334(10) 1 calc R . P B 2
C56 C 0.6434(8) 0.2076(5) 0.7027(6) 0.028(2) Uani 0.666(10) 1 d . . P B 1
H56A H 0.648863 0.181167 0.663702 0.041 Uiso 0.666(10) 1 calc GR . P B 1
H56B H 0.591823 0.239833 0.696803 0.041 Uiso 0.666(10) 1 calc GR . P B 1
H56C H 0.627435 0.179961 0.739469 0.041 Uiso 0.666(10) 1 calc GR . P B 1
C56A C 0.598(2) 0.2021(11) 0.7014(10) 0.037(5) Uani 0.334(10) 1 d . . P B 2
H56D H 0.597599 0.181743 0.658756 0.056 Uiso 0.334(10) 1 calc GR . P B 2
H56E H 0.552171 0.238251 0.701916 0.056 Uiso 0.334(10) 1 calc GR . P B 2
H56F H 0.579258 0.170340 0.734031 0.056 Uiso 0.334(10) 1 calc GR . P B 2
C57 C 0.7638(7) 0.0755(4) 0.7053(4) 0.0300(19) Uani 0.666(10) 1 d . . P B 1
H57A H 0.694932 0.088115 0.704237 0.045 Uiso 0.666(10) 1 calc GR . P B 1
H57B H 0.780936 0.061216 0.748872 0.045 Uiso 0.666(10) 1 calc GR . P B 1
H57C H 0.774886 0.040212 0.674794 0.045 Uiso 0.666(10) 1 calc GR . P B 1
C57A C 0.693(2) 0.0639(10) 0.7030(10) 0.057(6) Uani 0.334(10) 1 d . . P B 2
H57D H 0.628664 0.083534 0.699168 0.085 Uiso 0.334(10) 1 calc GR . P B 2
H57E H 0.701338 0.045854 0.746315 0.085 Uiso 0.334(10) 1 calc GR . P B 2
H57F H 0.700269 0.029475 0.670982 0.085 Uiso 0.334(10) 1 calc GR . P B 2
C58 C 0.9330(7) 0.1092(4) 0.6841(5) 0.036(2) Uani 0.666(10) 1 d . . P B 1
H58A H 0.938131 0.075127 0.651517 0.054 Uiso 0.666(10) 1 calc GR . P B 1
H58B H 0.951154 0.091846 0.726286 0.054 Uiso 0.666(10) 1 calc GR . P B 1
H58C H 0.976855 0.144819 0.672800 0.054 Uiso 0.666(10) 1 calc GR . P B 1
C58A C 0.8679(17) 0.0775(11) 0.6969(10) 0.055(6) Uani 0.334(10) 1 d . . P B 2
H58D H 0.867983 0.041929 0.665804 0.083 Uiso 0.334(10) 1 calc GR . P B 2
H58E H 0.874567 0.060211 0.740577 0.083 Uiso 0.334(10) 1 calc GR . P B 2
H58F H 0.922531 0.106603 0.687703 0.083 Uiso 0.334(10) 1 calc GR . P B 2

loop_
_atom_site_aniso_label
_atom_site_aniso_U_11
_atom_site_aniso_U_22
_atom_site_aniso_U_33
_atom_site_aniso_U_23
_atom_site_aniso_U_13
_atom_site_aniso_U_12
O1 0.039(4) 0.021(3) 0.027(3) -0.010(2) 0.011(3) -0.005(3)
O1A 0.068(15) 0.073(14) 0.016(8) -0.007(8) 0.012(11) 0.012(12)
O2 0.042(2) 0.0218(16) 0.0277(17) -0.0014(14) 0.0082(15) -0.0102(15)
O3 0.0265(17) 0.0370(19) 0.0190(15) -0.0018(14) 0.0051(13) -0.0015(15)
O4 0.068(7) 0.028(4) 0.025(4) -0.004(3) -0.001(5) 0.011(5)
O4A 0.070(14) 0.056(13) 0.011(6) -0.001(7) 0.003(9) 0.024(11)
O5 0.045(2) 0.0212(16) 0.0286(17) -0.0030(14) -0.0046(15) 0.0114(15)
O6 0.0249(16) 0.0335(18) 0.0200(15) -0.0020(13) -0.0040(13) -0.0028(14)
C1 0.027(4) 0.025(4) 0.033(4) -0.002(3) 0.003(3) -0.011(3)
C1A 0.045(10) 0.025(9) 0.008(7) -0.004(6) -0.001(8) 0.010(9)
C2 0.036(5) 0.017(3) 0.033(4) -0.005(3) 0.006(3) -0.016(3)
C2A 0.025(8) 0.038(9) 0.014(7) -0.005(6) 0.002(6) -0.006(8)
C3 0.038(4) 0.022(3) 0.027(3) -0.005(3) 0.007(3) -0.023(3)
C3A 0.033(5) 0.033(5) 0.032(5) 0.0004(14) -0.0001(14) -0.0001(14)
C4 0.017(4) 0.006(3) 0.024(3) -0.001(2) 0.002(3) -0.005(3)
C4A 0.040(12) 0.037(11) 0.026(9) -0.005(8) 0.006(9) -0.015(9)
C5 0.014(3) 0.015(3) 0.023(3) -0.003(2) 0.002(3) -0.008(3)
C5A 0.043(11) 0.041(10) 0.008(7) 0.009(7) -0.002(8) 0.007(9)
C6 0.032(3) 0.024(2) 0.023(2) -0.0013(18) 0.0055(19) -0.0152(19)
C7 0.032(3) 0.032(3) 0.028(2) -0.008(2) 0.008(2) -0.011(2)
C8 0.036(3) 0.041(3) 0.023(2) -0.005(2) 0.007(2) -0.021(2)
C9 0.048(3) 0.039(3) 0.031(3) -0.006(2) 0.010(2) -0.031(3)
C10 0.021(2) 0.020(2) 0.022(2) 0.0000(13) -0.0003(13) -0.0035(13)
C10A 0.033(10) 0.025(8) 0.015(7) 0.003(6) -0.001(7) -0.007(8)
C11 0.035(4) 0.019(3) 0.023(3) -0.002(2) 0.009(3) -0.014(3)
C11A 0.042(10) 0.049(10) 0.017(7) -0.008(7) 0.008(7) -0.013(9)
C12 0.034(4) 0.019(3) 0.025(3) 0.001(2) 0.002(3) -0.016(3)
C12A 0.064(12) 0.043(10) 0.023(8) -0.007(7) -0.001(8) -0.009(9)
C13 0.010(3) 0.028(4) 0.031(3) -0.002(3) 0.004(3) 0.002(3)
C13A 0.028(5) 0.028(5) 0.025(5) -0.002(3) 0.000(3) 0.001(3)
C14 0.056(4) 0.056(4) 0.031(3) -0.007(3) 0.017(3) -0.033(3)
C15 0.024(3) 0.080(4) 0.032(3) 0.012(3) 0.010(2) -0.006(3)
C16 0.026(2) 0.057(3) 0.027(2) 0.006(2) 0.000(2) -0.018(2)
C17 0.029(3) 0.052(3) 0.023(2) -0.005(2) -0.0015(19) -0.008(2)
C18 0.024(2) 0.034(2) 0.024(2) -0.0045(19) -0.0002(18) 0.011(2)
C19 0.021(2) 0.023(2) 0.0160(19) -0.0005(16) 0.0019(16) 0.0017(17)
C20 0.032(2) 0.024(2) 0.022(2) -0.0040(17) 0.0004(19) 0.009(2)
C21 0.035(3) 0.044(3) 0.025(2) -0.003(2) 0.000(2) -0.005(2)
C22 0.036(3) 0.023(2) 0.035(3) -0.008(2) -0.006(2) 0.004(2)
C23 0.026(3) 0.095(5) 0.032(3) 0.001(3) 0.000(2) -0.006(3)
C24 0.067(4) 0.037(3) 0.036(3) -0.004(2) -0.003(3) -0.021(3)
C25 0.025(4) 0.022(3) 0.021(3) -0.002(2) 0.000(3) -0.005(3)
C25A 0.026(5) 0.026(5) 0.025(5) -0.0001(14) -0.0001(14) 0.0003(14)
C26 0.033(5) 0.033(5) 0.041(5) -0.013(4) 0.000(4) 0.003(4)
C26A 0.060(14) 0.043(13) 0.018(9) -0.005(8) -0.002(10) 0.001(10)
C27 0.018(4) 0.011(3) 0.041(4) 0.003(3) -0.004(3) 0.001(3)
C27A 0.059(19) 0.039(14) 0.039(13) 0.013(11) -0.022(16) -0.016(16)
C28 0.048(5) 0.020(3) 0.043(4) -0.008(3) 0.009(4) -0.014(3)
C28A 0.052(14) 0.041(13) 0.020(8) -0.003(8) -0.014(9) -0.003(11)
C29 0.052(5) 0.022(3) 0.042(4) -0.013(3) 0.013(4) -0.019(4)
C29A 0.063(15) 0.055(13) 0.026(9) -0.007(9) 0.007(10) -0.015(12)
C30 0.031(4) 0.008(4) 0.022(3) -0.001(3) -0.004(3) 0.002(3)
C30A 0.051(11) 0.045(10) 0.045(10) 0.007(8) -0.017(9) 0.006(9)
C31 0.019(4) 0.020(3) 0.026(3) -0.006(3) -0.001(3) 0.015(3)
C31A 0.061(11) 0.056(11) 0.027(8) -0.012(8) -0.003(8) 0.006(9)
C32 0.0181(19) 0.0162(18) 0.0182(18) -0.0006(12) 0.0003(13) 0.0031(13)
C32A 0.067(11) 0.052(10) 0.033(8) -0.010(7) -0.011(8) 0.023(9)
C33 0.018(4) 0.007(3) 0.030(4) -0.001(3) 0.001(3) 0.007(3)
C33A 0.045(11) 0.035(9) 0.004(6) 0.001(6) 0.002(8) -0.001(9)
C34 0.014(2) 0.013(2) 0.017(2) 0.0002(13) -0.0005(13) 0.0023(13)
C34A 0.043(9) 0.030(8) 0.018(7) -0.001(6) -0.011(7) 0.000(8)
C35 0.036(3) 0.035(3) 0.024(2) -0.001(2) -0.005(2) 0.018(2)
C36 0.040(3) 0.029(2) 0.028(2) -0.007(2) -0.004(2) 0.014(2)
C37 0.033(3) 0.048(3) 0.026(2) 0.001(2) -0.004(2) 0.026(2)
C38 0.069(4) 0.053(4) 0.025(2) -0.007(2) -0.011(3) 0.039(3)
C39 0.016(4) 0.026(4) 0.022(4) 0.004(3) 0.000(4) 0.012(3)
C39A 0.045(10) 0.048(10) 0.014(6) -0.001(6) 0.016(7) 0.016(8)
C40 0.027(4) 0.021(4) 0.027(3) -0.008(3) -0.007(3) 0.014(3)
C40A 0.061(10) 0.055(10) 0.016(6) -0.006(6) -0.020(7) 0.005(9)
C41 0.051(5) 0.013(3) 0.026(4) 0.001(3) -0.002(4) 0.017(3)
C41A 0.069(11) 0.051(10) 0.030(8) -0.005(7) -0.004(8) 0.001(9)
C42 0.016(4) 0.018(4) 0.029(4) -0.005(3) -0.002(3) 0.004(3)
C42A 0.059(15) 0.044(12) 0.017(8) -0.011(8) -0.008(9) -0.009(10)
C43 0.058(4) 0.086(5) 0.029(3) -0.016(3) -0.021(3) 0.044(4)
C44 0.033(3) 0.073(4) 0.032(3) 0.009(3) -0.003(2) 0.013(3)
C45 0.027(3) 0.063(4) 0.024(2) -0.004(2) -0.004(2) 0.013(3)
C46 0.029(3) 0.050(3) 0.025(2) -0.003(2) 0.003(2) 0.002(2)
C47 0.022(2) 0.043(3) 0.024(2) -0.008(2) 0.0036(18) -0.008(2)
C48 0.018(2) 0.030(2) 0.0168(19) -0.0001(17) -0.0006(16) -0.0077(18)
C49 0.032(2) 0.028(2) 0.024(2) -0.0051(18) -0.0006(19) -0.009(2)
C50 0.058(4) 0.030(3) 0.035(3) -0.014(2) 0.012(3) -0.017(3)
C51 0.038(3) 0.055(4) 0.023(2) -0.008(2) 0.000(2) -0.001(3)
C52 0.024(3) 0.098(6) 0.036(3) 0.002(3) 0.004(2) 0.001(3)
C53 0.123(7) 0.047(4) 0.031(3) 0.002(3) 0.010(4) 0.050(4)
C54 0.023(5) 0.011(4) 0.027(4) 0.004(3) -0.004(4) -0.002(3)
C54A 0.042(11) 0.033(10) 0.012(7) -0.004(7) 0.003(8) 0.003(8)
C55 0.046(6) 0.012(4) 0.028(4) -0.003(3) 0.009(4) 0.001(4)
C55A 0.047(10) 0.059(14) 0.033(9) -0.011(10) -0.006(8) -0.004(10)
C56 0.019(5) 0.014(4) 0.050(5) 0.000(4) 0.006(5) 0.007(4)
C56A 0.055(14) 0.035(9) 0.021(8) 0.013(7) 0.020(10) -0.008(11)
C57 0.044(5) 0.010(3) 0.035(4) 0.002(3) 0.000(4) 0.006(3)
C57A 0.092(17) 0.045(11) 0.032(9) -0.022(8) -0.013(10) 0.017(11)
C58 0.040(5) 0.029(4) 0.040(4) -0.011(3) -0.007(4) 0.027(4)
C58A 0.059(13) 0.063(12) 0.044(10) -0.018(9) -0.005(9) 0.000(11)

loop_
_atom_type_symbol
_atom_type_description
_atom_type_scat_dispersion_real
_atom_type_scat_dispersion_imag
_atom_type_scat_source
C C 0.0180 0.0090 'International Tables Vol C Tables 4.2.6.8 and 6.1.1.4'
H H 0.0000 0.0000 'International Tables Vol C Tables 4.2.6.8 and 6.1.1.4'
O O 0.0490 0.0320 'International Tables Vol C Tables 4.2.6.8 and 6.1.1.4'

loop_
_geom_angle_atom_site_label_1
_geom_angle_atom_site_label_2
_geom_angle_atom_site_label_3
_geom_angle
C6 O2 H2 109.5
C19 O3 H3 109.5
C35 O5 H5B 109.5
C48 O6 H6 109.5
O1 C1 C2 121.7(8)
O1 C1 C26 121.5(9)
C26 C1 C2 116.7(8)
O1A C1A C2A 125(2)
O1A C1A C26A 123(2)
C26A C1A C2A 112.8(19)
C1 C2 C3 108.4(7)
C1 C2 C28 112.0(7)
C1 C2 C29 104.4(7)
C28 C2 C3 116.1(7)
C29 C2 C3 108.0(6)
C29 C2 C28 107.3(7)
C1A C2A C3A 113.0(17)
C1A C2A C28A 110.2(18)
C1A C2A C29A 101.8(17)
C3A C2A C28A 115.8(16)
C3A C2A C29A 105.9(18)
C28A C2A C29A 109.2(18)
C2 C3 H3A 106.4
C4 C3 C2 112.8(6)
C4 C3 H3A 106.4
C12 C3 C2 113.8(6)
C12 C3 H3A 106.4
C12 C3 C4 110.4(6)
C2A C3A H3AA 107.0
C2A C3A C4A 111.8(18)
C4A C3A H3AA 107.0
C12A C3A C2A 115.6(18)
C12A C3A H3AA 107.0
C12A C3A C4A 108.1(19)
C3 C4 C5 109.8(6)
C3 C4 C25 108.0(7)
C3 C4 C27 112.3(7)
C25 C4 C5 112.6(6)
C25 C4 C27 108.5(7)
C27 C4 C5 105.8(7)
C5A C4A C3A 109(2)
C25A C4A C3A 99.5(19)
C25A C4A C5A 118(2)
C27A C4A C3A 109(2)
C27A C4A C5A 110(2)
C27A C4A C25A 111(2)
C4 C5 H5 106.0
C6 C5 C4 113.4(6)
C6 C5 H5 106.0
C10 C5 C4 115.1(6)
C10 C5 H5 106.0
C10 C5 C6 109.7(6)
C4A C5A H5A 99.6
C6 C5A C4A 109.0(16)
C6 C5A H5A 99.6
C10A C5A C4A 118(2)
C10A C5A H5A 99.6
C10A C5A C6 125(2)
O2 C6 C5 108.4(5)
O2 C6 C5A 128.2(11)
O2 C6 H6A 109.2
O2 C6 H6B 101.8
O2 C6 C7 106.8(4)
C5 C6 H6A 109.2
C5A C6 H6B 101.8
C5A C6 C7 112.4(9)
C7 C6 C5 114.0(4)
C7 C6 H6A 109.2
C7 C6 H6B 101.8
C6 C7 H7A 109.4
C6 C7 H7B 109.4
H7A C7 H7B 108.0
C8 C7 C6 111.1(4)
C8 C7 H7A 109.4
C8 C7 H7B 109.4
C7 C8 C9 115.5(5)
C16 C8 C7 130.6(5)
C16 C8 C9 113.9(5)
C8 C9 C10 109.6(5)
C8 C9 C10A 98.8(8)
C8 C9 C14 102.4(5)
C8 C9 C24 109.7(4)
C14 C9 C10 116.6(5)
C14 C9 C10A 103.0(10)
C24 C9 C10 108.2(6)
C24 C9 C10A 129.4(11)
C24 C9 C14 110.1(5)
C5 C10 C9 111.4(6)
C5 C10 C11 111.2(6)
C11 C10 C9 112.0(6)
C13 C10 C5 109.7(6)
C13 C10 C9 104.1(6)
C13 C10 C11 108.2(6)
C5A C10A C9 101.3(17)
C5A C10A C11A 119(2)
C5A C10A C13A 109.0(16)
C11A C10A C9 102.5(13)
C11A C10A C13A 106.9(19)
C13A C10A C9 119.1(16)
C10 C11 H11A 108.7
C10 C11 H11B 108.7
H11A C11 H11B 107.6
C12 C11 C10 114.2(5)
C12 C11 H11A 108.7
C12 C11 H11B 108.7
C10A C11A H11C 109.6
C10A C11A H11D 109.6
H11C C11A H11D 108.1
C12A C11A C10A 110.3(17)
C12A C11A H11C 109.6
C12A C11A H11D 109.6
C3 C12 H12A 110.0
C3 C12 H12B 110.0
C11 C12 C3 108.3(6)
C11 C12 H12A 110.0
C11 C12 H12B 110.0
H12A C12 H12B 108.4
C3A C12A C11A 111(2)
C3A C12A H12C 109.3
C3A C12A H12D 109.3
C11A C12A H12C 109.3
C11A C12A H12D 109.3
H12C C12A H12D 108.0
C10 C13 H13A 109.5
C10 C13 H13B 109.5
C10 C13 H13C 109.5
H13A C13 H13B 109.5
H13A C13 H13C 109.5
H13B C13 H13C 109.5
C10A C13A H13D 109.5
C10A C13A H13E 109.5
C10A C13A H13F 109.5
H13D C13A H13E 109.5
H13D C13A H13F 109.5
H13E C13A H13F 109.5
C9 C14 H14A 110.2
C9 C14 H14B 110.2
H14A C14 H14B 108.5
C15 C14 C9 107.6(4)
C15 C14 H14A 110.2
C15 C14 H14B 110.2
C14 C15 H15B 110.6
C14 C15 H15A 110.6
C14 C15 C16 105.6(5)
H15B C15 H15A 108.8
C16 C15 H15B 110.6
C16 C15 H15A 110.6
C8 C16 C15 110.5(5)
C8 C16 C17 126.7(5)
C17 C16 C15 122.8(5)
C16 C17 H17 107.8
C16 C17 C18 112.4(4)
C16 C17 C23 111.4(5)
C18 C17 H17 107.8
C23 C17 H17 107.8
C23 C17 C18 109.4(5)
C17 C18 H18A 108.6
C17 C18 H18B 108.6
H18A C18 H18B 107.6
C19 C18 C17 114.6(4)
C19 C18 H18A 108.6
C19 C18 H18B 108.6
O3 C19 C18 108.8(4)
O3 C19 H19 107.3
O3 C19 C20 110.6(4)
C18 C19 H19 107.3
C18 C19 C20 115.3(4)
C20 C19 H19 107.3
C19 C20 H20 107.4
C19 C20 C21 110.7(4)
C19 C20 C22 113.5(4)
C21 C20 H20 107.4
C22 C20 H20 107.4
C22 C20 C21 110.1(4)
C20 C21 H21A 109.5
C20 C21 H21B 109.5
C20 C21 H21C 109.5
H21A C21 H21B 109.5
H21A C21 H21C 109.5
H21B C21 H21C 109.5
C20 C22 H22A 109.5
C20 C22 H22B 109.5
C20 C22 H22C 109.5
H22A C22 H22B 109.5
H22A C22 H22C 109.5
H22B C22 H22C 109.5
C17 C23 H23A 109.5
C17 C23 H23B 109.5
C17 C23 H23C 109.5
H23A C23 H23B 109.5
H23A C23 H23C 109.5
H23B C23 H23C 109.5
C9 C24 H24A 109.5
C9 C24 H24B 109.5
C9 C24 H24C 109.5
H24A C24 H24B 109.5
H24A C24 H24C 109.5
H24B C24 H24C 109.5
C4 C25 H25A 109.5
C4 C25 H25B 109.5
C4 C25 C26 110.7(7)
H25A C25 H25B 108.1
C26 C25 H25A 109.5
C26 C25 H25B 109.5
C4A C25A H25C 108.1
C4A C25A H25D 108.1
H25C C25A H25D 107.3
C26A C25A C4A 117(2)
C26A C25A H25C 108.1
C26A C25A H25D 108.1
C1 C26 C25 116.5(9)
C1 C26 H26A 108.2
C1 C26 H26B 108.2
C25 C26 H26A 108.2
C25 C26 H26B 108.2
H26A C26 H26B 107.3
C1A C26A C25A 119(2)
C1A C26A H26C 107.6
C1A C26A H26D 107.6
C25A C26A H26C 107.6
C25A C26A H26D 107.6
H26C C26A H26D 107.0
C4 C27 H27A 109.5
C4 C27 H27B 109.5
C4 C27 H27C 109.5
H27A C27 H27B 109.5
H27A C27 H27C 109.5
H27B C27 H27C 109.5
C4A C27A H27D 109.5
C4A C27A H27E 109.5
C4A C27A H27F 109.5
H27D C27A H27E 109.5
H27D C27A H27F 109.5
H27E C27A H27F 109.5
C2 C28 H28A 109.5
C2 C28 H28B 109.5
C2 C28 H28C 109.5
H28A C28 H28B 109.5
H28A C28 H28C 109.5
H28B C28 H28C 109.5
C2A C28A H28D 109.5
C2A C28A H28E 109.5
C2A C28A H28F 109.5
H28D C28A H28E 109.5
H28D C28A H28F 109.5
H28E C28A H28F 109.5
C2 C29 H29A 109.5
C2 C29 H29B 109.5
C2 C29 H29C 109.5
H29A C29 H29B 109.5
H29A C29 H29C 109.5
H29B C29 H29C 109.5
C2A C29A H29D 109.5
C2A C29A H29E 109.5
C2A C29A H29F 109.5
H29D C29A H29E 109.5
H29D C29A H29F 109.5
H29E C29A H29F 109.5
O4 C30 C31 124.1(9)
O4 C30 C55 121.9(9)
C31 C30 C55 113.9(7)
O4A C30A C31A 125(3)
O4A C30A C55A 123(3)
C55A C30A C31A 112(2)
C30 C31 C32 111.0(6)
C30 C31 C57 109.7(7)
C30 C31 C58 105.2(7)
C57 C31 C32 114.8(6)
C58 C31 C32 109.3(7)
C58 C31 C57 106.2(6)
C30A C31A C32A 110(2)
C30A C31A C58A 106.3(19)
C57A C31A C30A 108.0(19)
C57A C31A C32A 116.9(19)
C57A C31A C58A 104(2)
C58A C31A C32A 110.8(19)
C31 C32 H32 106.3
C31 C32 C33 113.1(6)
C33 C32 H32 106.3
C41 C32 C31 115.6(6)
C41 C32 H32 106.3
C41 C32 C33 108.6(6)
C31A C32A H32A 107.0
C33A C32A C31A 112.0(17)
C33A C32A H32A 107.0
C33A C32A C41A 111.8(18)
C41A C32A C31A 111.6(19)
C41A C32A H32A 107.0
C32 C33 C34 109.8(7)
C54 C33 C32 105.7(7)
C54 C33 C34 114.1(7)
C56 C33 C32 111.1(7)
C56 C33 C34 107.9(7)
C56 C33 C54 108.3(8)
C32A C33A C34A 108.7(15)
C32A C33A C54A 107(2)
C54A C33A C34A 110.5(19)
C56A C33A C32A 114(2)
C56A C33A C34A 106(2)
C56A C33A C54A 110.1(16)
C33 C34 H34 104.5
C35 C34 C33 110.8(6)
C35 C34 H34 104.5
C39 C34 C33 115.8(7)
C39 C34 H34 104.5
C39 C34 C35 115.2(7)
C33A C34A H34A 106.2
C33A C34A C35 115.6(12)
C35 C34A H34A 106.2
C39A C34A C33A 117.7(17)
C39A C34A H34A 106.2
C39A C34A C35 104.2(15)
O5 C35 C34 116.7(5)
O5 C35 C34A 98.7(9)
O5 C35 H35 106.9
O5 C35 H35A 112.3
O5 C35 C36 106.1(4)
C34 C35 H35 106.9
C34 C35 C36 112.7(5)
C34A C35 H35A 112.3
C36 C35 C34A 114.2(7)
C36 C35 H35 106.9
C36 C35 H35A 112.3
C35 C36 H36A 109.3
C35 C36 H36B 109.3
H36A C36 H36B 107.9
C37 C36 C35 111.7(4)
C37 C36 H36A 109.3
C37 C36 H36B 109.3
C36 C37 C38 114.6(5)
C45 C37 C36 130.2(5)
C45 C37 C38 115.2(5)
C37 C38 C39 106.0(5)
C37 C38 C39A 114.7(8)
C37 C38 C43 101.6(6)
C37 C38 C53 109.2(5)
C43 C38 C39 112.0(6)
C43 C38 C39A 128.1(9)
C43 C38 C53 109.8(5)
C53 C38 C39 116.9(7)
C53 C38 C39A 92.3(10)
C34 C39 C38 106.1(7)
C34 C39 C40 113.1(8)
C34 C39 C42 110.8(7)
C40 C39 C38 107.0(7)
C42 C39 C38 111.0(7)
C42 C39 C40 108.7(7)
C34A C39A C38 119.8(14)
C34A C39A C40A 111.8(18)
C34A C39A C42A 106.9(16)
C40A C39A C38 118.0(13)
C42A C39A C38 89.9(15)
C42A C39A C40A 106.4(18)
C39 C40 H40A 109.1
C39 C40 H40B 109.1
H40A C40 H40B 107.8
C41 C40 C39 112.4(6)
C41 C40 H40A 109.1
C41 C40 H40B 109.1
C39A C40A H40C 108.3
C39A C40A H40D 108.3
H40C C40A H40D 107.4
C41A C40A C39A 115.7(16)
C41A C40A H40C 108.3
C41A C40A H40D 108.3
C32 C41 C40 109.1(7)
C32 C41 H41A 109.9
C32 C41 H41B 109.9
C40 C41 H41A 109.9
C40 C41 H41B 109.9
H41A C41 H41B 108.3
C32A C41A H41C 110.6
C32A C41A H41D 110.6
C40A C41A C32A 105.8(19)
C40A C41A H41C 110.6
C40A C41A H41D 110.6
H41C C41A H41D 108.7
C39 C42 H42A 109.5
C39 C42 H42B 109.5
C39 C42 H42C 109.5
H42A C42 H42B 109.5
H42A C42 H42C 109.5
H42B C42 H42C 109.5
C39A C42A H42D 109.5
C39A C42A H42E 109.5
C39A C42A H42F 109.5
H42D C42A H42E 109.5
H42D C42A H42F 109.5
H42E C42A H42F 109.5
C38 C43 H43A 110.1
C38 C43 H43B 110.1
H43A C43 H43B 108.4
C44 C43 C38 108.2(5)
C44 C43 H43A 110.1
C44 C43 H43B 110.1
C43 C44 H44A 110.7
C43 C44 H44B 110.7
H44A C44 H44B 108.8
C45 C44 C43 105.2(5)
C45 C44 H44A 110.7
C45 C44 H44B 110.7
C37 C45 C44 109.5(6)
C37 C45 C46 127.3(5)
C46 C45 C44 123.2(5)
C45 C46 H46 108.2
C45 C46 C47 111.7(5)
C45 C46 C52 110.8(5)
C47 C46 H46 108.2
C47 C46 C52 109.7(5)
C52 C46 H46 108.2
C46 C47 H47A 108.8
C46 C47 H47B 108.8
H47A C47 H47B 107.7
C48 C47 C46 113.9(4)
C48 C47 H47A 108.8
C48 C47 H47B 108.8
O6 C48 C47 109.3(4)
O6 C48 H48 107.5
O6 C48 C49 109.4(4)
C47 C48 H48 107.5
C47 C48 C49 115.3(4)
C49 C48 H48 107.5
C48 C49 H49 107.7
C50 C49 C48 112.9(4)
C50 C49 H49 107.7
C50 C49 C51 110.4(4)
C51 C49 C48 110.2(4)
C51 C49 H49 107.7
C49 C50 H50A 109.5
C49 C50 H50B 109.5
C49 C50 H50C 109.5
H50A C50 H50B 109.5
H50A C50 H50C 109.5
H50B C50 H50C 109.5
C49 C51 H51A 109.5
C49 C51 H51B 109.5
C49 C51 H51C 109.5
H51A C51 H51B 109.5
H51A C51 H51C 109.5
H51B C51 H51C 109.5
C46 C52 H52A 109.5
C46 C52 H52B 109.5
C46 C52 H52C 109.5
H52A C52 H52B 109.5
H52A C52 H52C 109.5
H52B C52 H52C 109.5
C38 C53 H53A 109.5
C38 C53 H53B 109.5
C38 C53 H53C 109.5
H53A C53 H53B 109.5
H53A C53 H53C 109.5
H53B C53 H53C 109.5
C33 C54 H54A 109.0
C33 C54 H54B 109.0
H54A C54 H54B 107.8
C55 C54 C33 112.8(7)
C55 C54 H54A 109.0
C55 C54 H54B 109.0
C33A C54A H54C 109.6
C33A C54A H54D 109.6
C33A C54A C55A 110.1(19)
H54C C54A H54D 108.1
C55A C54A H54C 109.6
C55A C54A H54D 109.6
C30 C55 C54 116.4(8)
C30 C55 H55A 108.2
C30 C55 H55B 108.2
C54 C55 H55A 108.2
C54 C55 H55B 108.2
H55A C55 H55B 107.3
C30A C55A C54A 117(2)
C30A C55A H55C 108.1
C30A C55A H55D 108.1
C54A C55A H55C 108.1
C54A C55A H55D 108.1
H55C C55A H55D 107.3
C33 C56 H56A 109.5
C33 C56 H56B 109.5
C33 C56 H56C 109.5
H56A C56 H56B 109.5
H56A C56 H56C 109.5
H56B C56 H56C 109.5
C33A C56A H56D 109.5
C33A C56A H56E 109.5
C33A C56A H56F 109.5
H56D C56A H56E 109.5
H56D C56A H56F 109.5
H56E C56A H56F 109.5
C31 C57 H57A 109.5
C31 C57 H57B 109.5
C31 C57 H57C 109.5
H57A C57 H57B 109.5
H57A C57 H57C 109.5
H57B C57 H57C 109.5
C31A C57A H57D 109.5
C31A C57A H57E 109.5
C31A C57A H57F 109.5
H57D C57A H57E 109.5
H57D C57A H57F 109.5
H57E C57A H57F 109.5
C31 C58 H58A 109.5
C31 C58 H58B 109.5
C31 C58 H58C 109.5
H58A C58 H58B 109.5
H58A C58 H58C 109.5
H58B C58 H58C 109.5
C31A C58A H58D 109.5
C31A C58A H58E 109.5
C31A C58A H58F 109.5
H58D C58A H58E 109.5
H58D C58A H58F 109.5
H58E C58A H58F 109.5

loop_
_geom_bond_atom_site_label_1
_geom_bond_atom_site_label_2
_geom_bond_distance
O1 C1 1.228(12)
O1A C1A 1.20(3)
O2 H2 0.8400
O2 C6 1.438(6)
O3 H3 0.8400
O3 C19 1.450(5)
O4 C30 1.240(16)
O4A C30A 1.14(4)
O5 H5B 0.8400
O5 C35 1.451(6)
O6 H6 0.8400
O6 C48 1.445(5)
C1 C2 1.521(12)
C1 C26 1.474(13)
C1A C2A 1.51(2)
C1A C26A 1.49(4)
C2 C3 1.569(9)
C2 C28 1.553(13)
C2 C29 1.548(10)
C2A C3A 1.55(3)
C2A C28A 1.56(3)
C2A C29A 1.60(3)
C3 H3A 1.0000
C3 C4 1.535(9)
C3 C12 1.529(10)
C3A H3AA 1.0000
C3A C4A 1.66(3)
C3A C12A 1.52(3)
C4 C5 1.604(10)
C4 C25 1.543(11)
C4 C27 1.546(11)
C4A C5A 1.56(3)
C4A C25A 1.54(3)
C4A C27A 1.47(5)
C5 H5 1.0000
C5 C6 1.563(8)
C5 C10 1.555(10)
C5A H5A 1.0000
C5A C6 1.51(3)
C5A C10A 1.44(3)
C6 H6A 1.0000
C6 H6B 1.0000
C6 C7 1.544(6)
C7 H7A 0.9900
C7 H7B 0.9900
C7 C8 1.493(7)
C8 C9 1.519(7)
C8 C16 1.338(9)
C9 C10 1.579(9)
C9 C10A 1.67(2)
C9 C14 1.563(8)
C9 C24 1.544(10)
C10 C11 1.573(9)
C10 C13 1.544(10)
C10A C11A 1.55(3)
C10A C13A 1.59(3)
C11 H11A 0.9900
C11 H11B 0.9900
C11 C12 1.514(10)
C11A H11C 0.9900
C11A H11D 0.9900
C11A C12A 1.53(3)
C12 H12A 0.9900
C12 H12B 0.9900
C12A H12C 0.9900
C12A H12D 0.9900
C13 H13A 0.9800
C13 H13B 0.9800
C13 H13C 0.9800
C13A H13D 0.9800
C13A H13E 0.9800
C13A H13F 0.9800
C14 H14A 0.9900
C14 H14B 0.9900
C14 C15 1.515(10)
C15 H15B 0.9900
C15 H15A 0.9900
C15 C16 1.517(7)
C16 C17 1.505(8)
C17 H17 1.0000
C17 C18 1.540(7)
C17 C23 1.540(8)
C18 H18A 0.9900
C18 H18B 0.9900
C18 C19 1.509(6)
C19 H19 1.0000
C19 C20 1.526(6)
C20 H20 1.0000
C20 C21 1.543(7)
C20 C22 1.526(7)
C21 H21A 0.9800
C21 H21B 0.9800
C21 H21C 0.9800
C22 H22A 0.9800
C22 H22B 0.9800
C22 H22C 0.9800
C23 H23A 0.9800
C23 H23B 0.9800
C23 H23C 0.9800
C24 H24A 0.9800
C24 H24B 0.9800
C24 H24C 0.9800
C25 H25A 0.9900
C25 H25B 0.9900
C25 C26 1.566(12)
C25A H25C 0.9900
C25A H25D 0.9900
C25A C26A 1.50(4)
C26 H26A 0.9900
C26 H26B 0.9900
C26A H26C 0.9900
C26A H26D 0.9900
C27 H27A 0.9800
C27 H27B 0.9800
C27 H27C 0.9800
C27A H27D 0.9800
C27A H27E 0.9800
C27A H27F 0.9800
C28 H28A 0.9800
C28 H28B 0.9800
C28 H28C 0.9800
C28A H28D 0.9800
C28A H28E 0.9800
C28A H28F 0.9800
C29 H29A 0.9800
C29 H29B 0.9800
C29 H29C 0.9800
C29A H29D 0.9800
C29A H29E 0.9800
C29A H29F 0.9800
C30 C31 1.513(11)
C30 C55 1.518(10)
C30A C31A 1.54(3)
C30A C55A 1.48(4)
C31 C32 1.550(9)
C31 C57 1.548(11)
C31 C58 1.532(10)
C31A C32A 1.57(3)
C31A C57A 1.52(4)
C31A C58A 1.54(3)
C32 H32 1.0000
C32 C33 1.571(10)
C32 C41 1.530(10)
C32A H32A 1.0000
C32A C33A 1.52(3)
C32A C41A 1.54(3)
C33 C34 1.596(12)
C33 C54 1.552(14)
C33 C56 1.526(12)
C33A C34A 1.59(2)
C33A C54A 1.54(3)
C33A C56A 1.52(3)
C34 H34 1.0000
C34 C35 1.519(9)
C34 C39 1.515(11)
C34A H34A 1.0000
C34A C35 1.647(19)
C34A C39A 1.55(3)
C35 H35 1.0000
C35 H35A 1.0000
C35 C36 1.553(7)
C36 H36A 0.9900
C36 H36B 0.9900
C36 C37 1.514(7)
C37 C38 1.515(8)
C37 C45 1.331(9)
C38 C39 1.602(10)
C38 C39A 1.66(2)
C38 C43 1.541(9)
C38 C53 1.572(12)
C39 C40 1.554(10)
C39 C42 1.541(12)
C39A C40A 1.57(3)
C39A C42A 1.55(3)
C40 H40A 0.9900
C40 H40B 0.9900
C40 C41 1.546(11)
C40A H40C 0.9900
C40A H40D 0.9900
C40A C41A 1.52(3)
C41 H41A 0.9900
C41 H41B 0.9900
C41A H41C 0.9900
C41A H41D 0.9900
C42 H42A 0.9800
C42 H42B 0.9800
C42 H42C 0.9800
C42A H42D 0.9800
C42A H42E 0.9800
C42A H42F 0.9800
C43 H43A 0.9900
C43 H43B 0.9900
C43 C44 1.524(10)
C44 H44A 0.9900
C44 H44B 0.9900
C44 C45 1.512(7)
C45 C46 1.476(9)
C46 H46 1.0000
C46 C47 1.533(7)
C46 C52 1.559(8)
C47 H47A 0.9900
C47 H47B 0.9900
C47 C48 1.510(6)
C48 H48 1.0000
C48 C49 1.544(6)
C49 H49 1.0000
C49 C50 1.527(7)
C49 C51 1.540(7)
C50 H50A 0.9800
C50 H50B 0.9800
C50 H50C 0.9800
C51 H51A 0.9800
C51 H51B 0.9800
C51 H51C 0.9800
C52 H52A 0.9800
C52 H52B 0.9800
C52 H52C 0.9800
C53 H53A 0.9800
C53 H53B 0.9800
C53 H53C 0.9800
C54 H54A 0.9900
C54 H54B 0.9900
C54 C55 1.533(15)
C54A H54C 0.9900
C54A H54D 0.9900
C54A C55A 1.59(4)
C55 H55A 0.9900
C55 H55B 0.9900
C55A H55C 0.9900
C55A H55D 0.9900
C56 H56A 0.9800
C56 H56B 0.9800
C56 H56C 0.9800
C56A H56D 0.9800
C56A H56E 0.9800
C56A H56F 0.9800
C57 H57A 0.9800
C57 H57B 0.9800
C57 H57C 0.9800
C57A H57D 0.9800
C57A H57E 0.9800
C57A H57F 0.9800
C58 H58A 0.9800
C58 H58B 0.9800
C58 H58C 0.9800
C58A H58D 0.9800
C58A H58E 0.9800
C58A H58F 0.9800

loop_
_geom_torsion_atom_site_label_1
_geom_torsion_atom_site_label_2
_geom_torsion_atom_site_label_3
_geom_torsion_atom_site_label_4
_geom_torsion
O1 C1 C2 C3 -163.3(8)
O1 C1 C2 C28 -34.0(11)
O1 C1 C2 C29 81.8(10)
O1 C1 C26 C25 130.8(10)
O1A C1A C2A C3A -160(3)
O1A C1A C2A C28A -29(4)
O1A C1A C2A C29A 87(3)
O1A C1A C26A C25A 131(3)
O2 C6 C7 C8 170.6(4)
O3 C19 C20 C21 167.2(4)
O3 C19 C20 C22 -68.4(5)
O4 C30 C31 C32 -159.8(10)
O4 C30 C31 C57 -31.8(12)
O4 C30 C31 C58 82.1(12)
O4 C30 C55 C54 130.7(11)
O4A C30A C31A C32A -161(3)
O4A C30A C31A C57A -32(4)
O4A C30A C31A C58A 79(3)
O4A C30A C55A C54A 128(3)
O5 C35 C36 C37 170.8(4)
O6 C48 C49 C50 -70.3(5)
O6 C48 C49 C51 165.8(4)
C1 C2 C3 C4 39.8(10)
C1 C2 C3 C12 166.5(7)
C1A C2A C3A C4A 39(3)
C1A C2A C3A C12A 164(2)
C2 C1 C26 C25 -52.5(11)
C2 C3 C4 C5 166.8(7)
C2 C3 C4 C25 -70.1(9)
C2 C3 C4 C27 49.4(10)
C2 C3 C12 C11 158.2(6)
C2A C1A C26A C25A -47(4)
C2A C3A C4A C5A 167(2)
C2A C3A C4A C25A -69(2)
C2A C3A C4A C27A 47(3)
C2A C3A C12A C11A 164(2)
C3 C4 C5 C6 149.9(7)
C3 C4 C5 C10 22.5(10)
C3 C4 C25 C26 36.4(10)
C3A C4A C5A C6 166.9(19)
C3A C4A C5A C10A 17(3)
C3A C4A C25A C26A 43(3)
C4 C3 C12 C11 -73.8(8)
C4 C5 C6 O2 58.5(7)
C4 C5 C6 C7 177.3(6)
C4 C5 C10 C9 -176.5(7)
C4 C5 C10 C11 -50.8(9)
C4 C5 C10 C13 68.8(8)
C4 C25 C26 C1 20.5(12)
C4A C3A C12A C11A -70(3)
C4A C5A C6 O2 42(2)
C4A C5A C6 C7 178.2(17)
C4A C5A C10A C9 -159.0(19)
C4A C5A C10A C11A -48(3)
C4A C5A C10A C13A 75(3)
C4A C25A C26A C1A 11(4)
C5 C4 C25 C26 157.8(7)
C5 C6 C7 C8 50.9(7)
C5 C10 C11 C12 16.4(9)
C5A C4A C25A C26A 160(2)
C5A C6 C7 C8 25.2(13)
C5A C10A C11A C12A 17(3)
C6 C5 C10 C9 54.3(8)
C6 C5 C10 C11 179.9(6)
C6 C5 C10 C13 -60.5(7)
C6 C5A C10A C9 56(2)
C6 C5A C10A C11A 167.3(18)
C6 C5A C10A C13A -70(2)
C6 C7 C8 C9 -52.8(6)
C6 C7 C8 C16 125.8(6)
C7 C8 C9 C10 55.1(7)
C7 C8 C9 C10A 74.0(11)
C7 C8 C9 C14 179.6(5)
C7 C8 C9 C24 -63.5(6)
C7 C8 C16 C15 -178.7(5)
C7 C8 C16 C17 1.8(10)
C8 C9 C10 C5 -55.2(8)
C8 C9 C10 C11 179.6(6)
C8 C9 C10 C13 63.0(6)
C8 C9 C10A C5A -67.8(16)
C8 C9 C10A C11A 169.3(16)
C8 C9 C10A C13A 51.7(15)
C8 C9 C14 C15 -1.1(6)
C8 C16 C17 C18 107.1(6)
C8 C16 C17 C23 -129.7(6)
C9 C8 C16 C15 0.0(7)
C9 C8 C16 C17 -179.5(5)
C9 C10 C11 C12 141.8(7)
C9 C10A C11A C12A 127.8(19)
C9 C14 C15 C16 1.1(6)
C10 C5 C6 O2 -171.3(5)
C10 C5 C6 C7 -52.5(7)
C10 C9 C14 C15 118.5(6)
C10 C11 C12 C3 42.6(8)
C10A C5A C6 O2 -170.7(16)
C10A C5A C6 C7 -34(2)
C10A C9 C14 C15 101.1(9)
C10A C11A C12A C3A 42(3)
C12 C3 C4 C5 38.2(10)
C12 C3 C4 C25 161.4(7)
C12 C3 C4 C27 -79.1(8)
C12A C3A C4A C5A 39(3)
C12A C3A C4A C25A 162(2)
C12A C3A C4A C27A -82(2)
C13 C10 C11 C12 -104.0(7)
C13A C10A C11A C12A -106(2)
C14 C9 C10 C5 -170.9(6)
C14 C9 C10 C11 63.9(9)
C14 C9 C10 C13 -52.7(7)
C14 C9 C10A C5A -172.7(14)
C14 C9 C10A C11A 64.3(18)
C14 C9 C10A C13A -53.3(15)
C14 C15 C16 C8 -0.7(7)
C14 C15 C16 C17 178.8(5)
C15 C16 C17 C18 -72.4(6)
C15 C16 C17 C23 50.9(7)
C16 C8 C9 C10 -123.7(6)
C16 C8 C9 C10A -104.8(11)
C16 C8 C9 C14 0.7(6)
C16 C8 C9 C24 117.6(6)
C16 C17 C18 C19 -62.6(6)
C17 C18 C19 O3 -60.0(5)
C17 C18 C19 C20 175.1(4)
C18 C19 C20 C21 -68.9(5)
C18 C19 C20 C22 55.5(6)
C23 C17 C18 C19 173.1(5)
C24 C9 C10 C5 64.4(7)
C24 C9 C10 C11 -60.8(7)
C24 C9 C10 C13 -177.4(5)
C24 C9 C10A C5A 57.0(18)
C24 C9 C10A C11A -66.0(19)
C24 C9 C10A C13A 176.4(11)
C24 C9 C14 C15 -117.8(5)
C25 C4 C5 C6 29.5(9)
C25 C4 C5 C10 -97.9(8)
C25A C4A C5A C6 55(3)
C25A C4A C5A C10A -95(3)
C26 C1 C2 C3 20.0(11)
C26 C1 C2 C28 149.3(7)
C26 C1 C2 C29 -94.9(8)
C26A C1A C2A C3A 19(3)
C26A C1A C2A C28A 150(2)
C26A C1A C2A C29A -94(2)
C27 C4 C5 C6 -88.7(8)
C27 C4 C5 C10 143.8(7)
C27 C4 C25 C26 -85.5(8)
C27A C4A C5A C6 -74(3)
C27A C4A C5A C10A 136(2)
C27A C4A C25A C26A -72(3)
C28 C2 C3 C4 -87.3(9)
C28 C2 C3 C12 39.5(9)
C28A C2A C3A C4A -89(2)
C28A C2A C3A C12A 35(3)
C29 C2 C3 C4 152.3(8)
C29 C2 C3 C12 -81.0(9)
C29A C2A C3A C4A 150(2)
C29A C2A C3A C12A -86(2)
C30 C31 C32 C33 35.0(10)
C30 C31 C32 C41 161.0(7)
C30A C31A C32A C33A 40(3)
C30A C31A C32A C41A 166(2)
C31 C30 C55 C54 -53.3(12)
C31 C32 C33 C34 168.2(7)
C31 C32 C33 C54 -68.3(9)
C31 C32 C33 C56 49.0(10)
C31 C32 C41 C40 158.5(6)
C31A C30A C55A C54A -56(3)
C31A C32A C33A C34A 169(2)
C31A C32A C33A C54A -72(3)
C31A C32A C33A C56A 50(3)
C31A C32A C41A C40A 159(2)
C32 C33 C34 C35 155.4(7)
C32 C33 C34 C39 21.7(10)
C32 C33 C54 C55 38.9(10)
C32A C33A C34A C35 140.7(19)
C32A C33A C34A C39A 17(3)
C32A C33A C54A C55A 38(3)
C33 C32 C41 C40 -73.1(9)
C33 C34 C35 O5 53.4(8)
C33 C34 C35 C36 176.7(6)
C33 C34 C39 C38 -168.8(7)
C33 C34 C39 C40 -51.7(11)
C33 C34 C39 C42 70.7(9)
C33 C54 C55 C30 17.5(13)
C33A C32A C41A C40A -75(3)
C33A C34A C35 O5 61.4(19)
C33A C34A C35 C36 173.5(16)
C33A C34A C39A C38 171.8(17)
C33A C34A C39A C40A -44(3)
C33A C34A C39A C42A 72(2)
C33A C54A C55A C30A 23(3)
C34 C33 C54 C55 159.6(8)
C34 C35 C36 C37 41.9(7)
C34 C39 C40 C41 17.8(11)
C34A C33A C54A C55A 156.1(19)
C34A C35 C36 C37 63.2(11)
C34A C39A C40A C41A 11(3)
C35 C34 C39 C38 59.7(9)
C35 C34 C39 C40 176.7(7)
C35 C34 C39 C42 -60.9(8)
C35 C34A C39A C38 42(2)
C35 C34A C39A C40A -173.6(15)
C35 C34A C39A C42A -57.6(17)
C35 C36 C37 C38 -51.9(7)
C35 C36 C37 C45 129.5(6)
C36 C37 C38 C39 62.7(8)
C36 C37 C38 C39A 37.8(13)
C36 C37 C38 C43 179.9(5)
C36 C37 C38 C53 -64.1(6)
C36 C37 C45 C44 176.3(5)
C36 C37 C45 C46 -3.1(10)
C37 C38 C39 C34 -63.3(9)
C37 C38 C39 C40 175.6(7)
C37 C38 C39 C42 57.1(7)
C37 C38 C39A C34A -37(2)
C37 C38 C39A C40A -178.6(16)
C37 C38 C39A C42A 72.9(14)
C37 C38 C43 C44 4.3(7)
C37 C45 C46 C47 110.0(6)
C37 C45 C46 C52 -127.4(6)
C38 C37 C45 C44 -2.2(7)
C38 C37 C45 C46 178.3(5)
C38 C39 C40 C41 134.3(8)
C38 C39A C40A C41A 156.1(19)
C38 C43 C44 C45 -5.6(7)
C39 C34 C35 O5 -172.6(6)
C39 C34 C35 C36 -49.4(8)
C39 C38 C43 C44 117.1(7)
C39 C40 C41 C32 42.6(10)
C39A C34A C35 O5 -167.9(12)
C39A C34A C35 C36 -55.8(16)
C39A C38 C43 C44 139.0(12)
C39A C40A C41A C32A 44(3)
C41 C32 C33 C34 38.5(9)
C41 C32 C33 C54 162.0(7)
C41 C32 C33 C56 -80.7(9)
C41A C32A C33A C34A 43(3)
C41A C32A C33A C54A 162(2)
C41A C32A C33A C56A -76(2)
C42 C39 C40 C41 -105.8(8)
C42A C39A C40A C41A -105(2)
C43 C38 C39 C34 -173.3(7)
C43 C38 C39 C40 65.6(9)
C43 C38 C39 C42 -52.9(8)
C43 C38 C39A C34A -166.6(14)
C43 C38 C39A C40A 51(2)
C43 C38 C39A C42A -57.1(15)
C43 C44 C45 C37 4.8(7)
C43 C44 C45 C46 -175.7(5)
C44 C45 C46 C47 -69.3(7)
C44 C45 C46 C52 53.2(7)
C45 C37 C38 C39 -118.5(7)
C45 C37 C38 C39A -143.4(11)
C45 C37 C38 C43 -1.3(7)
C45 C37 C38 C53 114.7(6)
C45 C46 C47 C48 -63.1(6)
C46 C47 C48 O6 -59.6(6)
C46 C47 C48 C49 176.7(4)
C47 C48 C49 C50 53.4(6)
C47 C48 C49 C51 -70.5(5)
C52 C46 C47 C48 173.7(5)
C53 C38 C39 C34 58.7(8)
C53 C38 C39 C40 -62.4(8)
C53 C38 C39 C42 179.1(6)
C53 C38 C39A C34A 75.9(18)
C53 C38 C39A C40A -66.2(19)
C53 C38 C39A C42A -174.7(11)
C53 C38 C43 C44 -111.3(6)
C54 C33 C34 C35 36.9(10)
C54 C33 C34 C39 -96.7(9)
C54A C33A C34A C35 24(3)
C54A C33A C34A C39A -100(2)
C55 C30 C31 C32 24.4(10)
C55 C30 C31 C57 152.3(7)
C55 C30 C31 C58 -93.8(8)
C55A C30A C31A C32A 23(3)
C55A C30A C31A C57A 151(2)
C55A C30A C31A C58A -98(2)
C56 C33 C34 C35 -83.5(8)
C56 C33 C34 C39 142.9(8)
C56 C33 C54 C55 -80.3(9)
C56A C33A C34A C35 -96(2)
C56A C33A C34A C39A 140.3(19)
C56A C33A C54A C55A -87(2)
C57 C31 C32 C33 -90.2(8)
C57 C31 C32 C41 35.9(9)
C57A C31A C32A C33A -84(3)
C57A C31A C32A C41A 42(3)
C58 C31 C32 C33 150.6(7)
C58 C31 C32 C41 -83.4(9)
C58A C31A C32A C33A 157(2)
C58A C31A C32A C41A -77(3)
